data_1516677
loop_
_publ_author_name
'Pulukkody, Randara'
'Kyran, Samuel J.'
'Drummond, Michael J.'
'Hsieh, Chung-Hung'
'Darensbourg, Donald J.'
'Darensbourg, Marcetta Y.'

_publ_section_title
;
 Hammett correlations as test of mechanism of CO-induced disulfide
 elimination from dinitrosyl iron complexes
;
_journal_issue 10
_journal_name_full 'Chemical Science'
_journal_page_first 3795
_journal_paper_doi 10.1039/C4SC01523A
_journal_volume 5
_journal_year 2014
_chemical_formula_sum 'C27 H30 Cl Fe N4 O2 S'
_chemical_formula_weight 565.91
_chemical_name_systematic
; 
 ? 
;
_space_group_IT_number 14
_symmetry_cell_setting monoclinic
_symmetry_space_group_name_Hall '-P 2yn'
_symmetry_space_group_name_H-M 'P 1 21/n 1'
_atom_sites_solution_hydrogens geom
_atom_sites_solution_primary direct
_atom_sites_solution_secondary difmap
_audit_creation_method SHELXL-97
_cell_angle_alpha 90.00
_cell_angle_beta 104.944(3)
_cell_angle_gamma 90.00
_cell_formula_units_Z 4
_cell_length_a 12.028(3)
_cell_length_b 14.710(3)
_cell_length_c 16.167(4)
_cell_measurement_temperature 110(2)
_cell_volume 2763.7(11)
_computing_cell_refinement 'Bruker APEXII'
_computing_data_collection 'Bruker APEXII'
_computing_data_reduction 'Bruker SAINT'
_computing_molecular_graphics 'Bruker SHELXTL'
_computing_publication_material 'Bruker SHELXTL'
_computing_structure_refinement 'SHELXL-97 (Sheldrick, 1997)'
_computing_structure_solution 'SHELXS-97 (Sheldrick, 1990)'
_diffrn_ambient_temperature 110(2)
_diffrn_measured_fraction_theta_full 0.995
_diffrn_measured_fraction_theta_max 0.995
_diffrn_measurement_device_type 'Bruker APEX-II CCD'
_diffrn_measurement_method '\f and \w scans'
_diffrn_radiation_monochromator graphite
_diffrn_radiation_source 'fine-focus sealed tube'
_diffrn_radiation_type MoK\a
_diffrn_radiation_wavelength 0.71073
_diffrn_reflns_av_R_equivalents 0.0637
_diffrn_reflns_av_sigmaI/netI 0.0535
_diffrn_reflns_limit_h_max 16
_diffrn_reflns_limit_h_min -16
_diffrn_reflns_limit_k_max 19
_diffrn_reflns_limit_k_min -19
_diffrn_reflns_limit_l_max 21
_diffrn_reflns_limit_l_min -21
_diffrn_reflns_number 33850
_diffrn_reflns_theta_full 28.37
_diffrn_reflns_theta_max 28.37
_diffrn_reflns_theta_min 1.90
_exptl_absorpt_coefficient_mu 0.749
_exptl_absorpt_correction_T_max 0.9779
_exptl_absorpt_correction_T_min 0.9289
_exptl_absorpt_correction_type multi-scan
_exptl_absorpt_process_details sadabs
_exptl_crystal_colour purple
_exptl_crystal_density_diffrn 1.360
_exptl_crystal_density_method 'not measured'
_exptl_crystal_description needle
_exptl_crystal_F_000 1180
_exptl_crystal_size_max 0.10
_exptl_crystal_size_mid 0.03
_exptl_crystal_size_min 0.03
_refine_diff_density_max 0.457
_refine_diff_density_min -0.358
_refine_diff_density_rms 0.065
_refine_ls_extinction_method none
_refine_ls_goodness_of_fit_ref 1.021
_refine_ls_hydrogen_treatment constr
_refine_ls_matrix_type full
_refine_ls_number_parameters 331
_refine_ls_number_reflns 6888
_refine_ls_number_restraints 0
_refine_ls_restrained_S_all 1.021
_refine_ls_R_factor_all 0.0790
_refine_ls_R_factor_gt 0.0419
_refine_ls_shift/su_max 0.001
_refine_ls_shift/su_mean 0.000
_refine_ls_structure_factor_coef Fsqd
_refine_ls_weighting_details 'calc w=1/[\s^2^(Fo^2^)+(0.0488P)^2^+0.6103P] where P=(Fo^2^+2Fc^2^)/3'
_refine_ls_weighting_scheme calc
_refine_ls_wR_factor_gt 0.0942
_refine_ls_wR_factor_ref 0.1109
_reflns_number_gt 4590
_reflns_number_total 6888
_reflns_threshold_expression >2sigma(I)
_cod_data_source_file c4sc01523a2.cif
_cod_data_source_block 061813dnicsph_cl_0m
_cod_depositor_comments
;
The following automatic conversions were performed:

'_symmetry_cell_setting' value 'Monoclinic' changed to 'monoclinic'
according to
/usr/data/users/saulius/crontab/automatic-downloads/rss-feeds/RSC/lib/dictionaries/cif_core.dic
dictionary named 'cif_core.dic' version 2.4.2 from 2011-04-26.

Automatic conversion script
Id: cif_fix_values 2281 2013-09-26 08:29:07Z andrius 

 Adding full bibliography for 1516675--1516678.cif.
;
_cod_original_cell_volume 2763.6(11)
_cod_original_sg_symbol_H-M P21/n
_cod_database_code 1516677

loop_
_symmetry_equiv_pos_as_xyz
'x, y, z'
'-x+1/2, y+1/2, -z+1/2'
'-x, -y, -z'
'x-1/2, -y-1/2, z-1/2'

loop_
_atom_site_label
_atom_site_type_symbol
_atom_site_fract_x
_atom_site_fract_y
_atom_site_fract_z
_atom_site_U_iso_or_equiv
_atom_site_adp_type
_atom_site_occupancy
_atom_site_symmetry_multiplicity
_atom_site_calc_flag
_atom_site_refinement_flags
Fe1 Fe 0.99386(3) 0.70549(2) 0.11477(2) 0.02611(10) Uani 1 1 d .
N1 N 1.10592(16) 0.64481(13) 0.10251(12) 0.0292(4) Uani 1 1 d .
N2 N 0.90434(17) 0.65381(14) 0.16408(13) 0.0335(5) Uani 1 1 d .
O1 O 1.17975(15) 0.59251(12) 0.10228(12) 0.0418(4) Uani 1 1 d .
O2 O 0.85271(16) 0.60646(14) 0.19876(12) 0.0516(5) Uani 1 1 d .
S1 S 1.04647(5) 0.83566(4) 0.18718(4) 0.03421(16) Uani 1 1 d .
C1 C 0.89201(18) 0.73547(15) -0.00447(14) 0.0242(5) Uani 1 1 d .
C2 C 0.8296(2) 0.77490(19) -0.15006(16) 0.0368(6) Uani 1 1 d .
H2A H 0.8235 0.7280 -0.1931 0.044 Uiso 1 1 calc R
H2B H 0.8377 0.8336 -0.1752 0.044 Uiso 1 1 calc R
C3 C 0.7270(2) 0.7735(2) -0.11177(16) 0.0418(7) Uani 1 1 d .
H3A H 0.6938 0.8336 -0.1121 0.050 Uiso 1 1 calc R
H3B H 0.6682 0.7318 -0.1426 0.050 Uiso 1 1 calc R
C4 C 1.1755(2) 0.88081(16) 0.17106(14) 0.0289(5) Uani 1 1 d .
C5 C 1.2172(2) 0.96095(16) 0.21437(15) 0.0324(6) Uani 1 1 d .
H5 H 1.1784 0.9866 0.2515 0.039 Uiso 1 1 calc R
C6 C 1.3147(2) 1.00277(17) 0.20299(15) 0.0345(6) Uani 1 1 d .
H6 H 1.3419 1.0559 0.2325 0.041 Uiso 1 1 calc R
C7 C 1.3715(2) 0.96476(18) 0.14719(16) 0.0343(6) Uani 1 1 d .
C8 C 1.3341(2) 0.88448(18) 0.10575(16) 0.0368(6) Uani 1 1 d .
H8 H 1.3745 0.8582 0.0700 0.044 Uiso 1 1 calc R
C9 C 1.2365(2) 0.84320(17) 0.11745(16) 0.0345(6) Uani 1 1 d .
H9 H 1.2110 0.7892 0.0889 0.041 Uiso 1 1 calc R
C10 C 1.03999(19) 0.74976(16) -0.08591(14) 0.0253(5) Uani 1 1 d .
C11 C 1.0805(2) 0.66426(16) -0.10265(14) 0.0280(5) Uani 1 1 d .
C12 C 1.1886(2) 0.65962(18) -0.11764(15) 0.0347(6) Uani 1 1 d .
H12 H 1.2173 0.6031 -0.1277 0.042 Uiso 1 1 calc R
C13 C 1.2557(2) 0.73634(19) -0.11818(16) 0.0370(6) Uani 1 1 d .
C14 C 1.2116(2) 0.81950(18) -0.10324(17) 0.0355(6) Uani 1 1 d .
H14 H 1.2552 0.8715 -0.1044 0.043 Uiso 1 1 calc R
C15 C 1.1047(2) 0.82849(16) -0.08662(15) 0.0294(5) Uani 1 1 d .
C16 C 1.0599(2) 0.91985(17) -0.06837(19) 0.0431(7) Uani 1 1 d .
H16A H 1.1232 0.9612 -0.0498 0.065 Uiso 1 1 calc R
H16B H 1.0202 0.9137 -0.0242 0.065 Uiso 1 1 calc R
H16C H 1.0079 0.9429 -0.1194 0.065 Uiso 1 1 calc R
C17 C 1.0097(2) 0.57972(17) -0.10503(17) 0.0390(6) Uani 1 1 d .
H17A H 1.0484 0.5292 -0.1228 0.058 Uiso 1 1 calc R
H17B H 0.9359 0.5879 -0.1448 0.058 Uiso 1 1 calc R
H17C H 0.9994 0.5681 -0.0490 0.058 Uiso 1 1 calc R
C18 C 1.3735(2) 0.7282(2) -0.1343(2) 0.0605(9) Uani 1 1 d .
H18A H 1.4038 0.7878 -0.1390 0.091 Uiso 1 1 calc R
H18B H 1.3677 0.6953 -0.1865 0.091 Uiso 1 1 calc R
H18C H 1.4239 0.6963 -0.0876 0.091 Uiso 1 1 calc R
C19 C 0.70411(19) 0.72001(16) 0.03014(14) 0.0273(5) Uani 1 1 d .
C20 C 0.6585(2) 0.63249(17) 0.02529(15) 0.0304(5) Uani 1 1 d .
C21 C 0.5855(2) 0.61267(19) 0.07653(16) 0.0361(6) Uani 1 1 d .
H21 H 0.5534 0.5549 0.0736 0.043 Uiso 1 1 calc R
C22 C 0.5585(2) 0.6756(2) 0.13189(16) 0.0380(6) Uani 1 1 d .
C23 C 0.6068(2) 0.76186(19) 0.13512(16) 0.0379(6) Uani 1 1 d .
H23 H 0.5902 0.8047 0.1725 0.046 Uiso 1 1 calc R
C24 C 0.6788(2) 0.78582(17) 0.08428(16) 0.0325(5) Uani 1 1 d .
C25 C 0.7295(2) 0.88022(18) 0.0885(2) 0.0456(7) Uani 1 1 d .
H25A H 0.7103 0.9138 0.1339 0.068 Uiso 1 1 calc R
H25B H 0.6987 0.9108 0.0351 0.068 Uiso 1 1 calc R
H25C H 0.8116 0.8760 0.0993 0.068 Uiso 1 1 calc R
C26 C 0.6883(2) 0.56191(19) -0.03231(19) 0.0468(7) Uani 1 1 d .
H26A H 0.6588 0.5040 -0.0207 0.070 Uiso 1 1 calc R
H26B H 0.7704 0.5582 -0.0222 0.070 Uiso 1 1 calc R
H26C H 0.6548 0.5783 -0.0909 0.070 Uiso 1 1 calc R
C27 C 0.4796(2) 0.6516(3) 0.18675(18) 0.0560(9) Uani 1 1 d .
H27A H 0.4021 0.6474 0.1517 0.084 Uiso 1 1 calc R
H27B H 0.4839 0.6979 0.2294 0.084 Uiso 1 1 calc R
H27C H 0.5023 0.5943 0.2143 0.084 Uiso 1 1 calc R
Cl1 Cl 1.49065(6) 1.01963(5) 0.12815(5) 0.0533(2) Uani 1 1 d .
N3 N 0.92614(15) 0.75692(13) -0.07459(12) 0.0260(4) Uani 1 1 d .
N4 N 0.77747(15) 0.74194(14) -0.02418(12) 0.0286(4) Uani 1 1 d .

loop_
_atom_site_aniso_label
_atom_site_aniso_U_11
_atom_site_aniso_U_22
_atom_site_aniso_U_33
_atom_site_aniso_U_23
_atom_site_aniso_U_13
_atom_site_aniso_U_12
Fe1 0.02416(18) 0.03049(19) 0.02408(18) 0.00091(14) 0.00695(13) 0.00198(14)
N1 0.0260(10) 0.0332(11) 0.0286(11) 0.0013(9) 0.0073(8) 0.0014(9)
N2 0.0310(11) 0.0409(13) 0.0279(11) 0.0041(9) 0.0063(9) 0.0008(9)
O1 0.0360(10) 0.0405(10) 0.0509(12) 0.0023(9) 0.0150(9) 0.0118(8)
O2 0.0432(11) 0.0703(14) 0.0428(11) 0.0214(10) 0.0136(9) -0.0090(10)
S1 0.0324(3) 0.0392(4) 0.0327(3) -0.0072(3) 0.0115(3) 0.0007(3)
C1 0.0231(11) 0.0228(11) 0.0284(12) -0.0012(9) 0.0096(10) -0.0019(9)
C2 0.0263(13) 0.0536(17) 0.0298(13) 0.0085(12) 0.0061(11) 0.0012(11)
C3 0.0254(13) 0.0674(19) 0.0325(14) 0.0152(13) 0.0074(11) 0.0042(12)
C4 0.0280(12) 0.0322(13) 0.0237(12) -0.0001(10) 0.0018(10) 0.0039(10)
C5 0.0366(14) 0.0345(14) 0.0236(12) -0.0024(10) 0.0031(10) 0.0052(11)
C6 0.0369(14) 0.0316(13) 0.0294(13) -0.0027(10) -0.0016(11) -0.0004(11)
C7 0.0238(12) 0.0391(14) 0.0360(14) -0.0009(11) 0.0005(10) 0.0002(11)
C8 0.0295(13) 0.0433(15) 0.0371(14) -0.0112(12) 0.0078(11) 0.0010(11)
C9 0.0318(14) 0.0347(14) 0.0362(14) -0.0101(11) 0.0073(11) -0.0023(11)
C10 0.0231(11) 0.0304(13) 0.0242(12) 0.0016(10) 0.0095(9) -0.0014(9)
C11 0.0305(13) 0.0307(13) 0.0244(12) -0.0020(10) 0.0097(10) -0.0030(10)
C12 0.0353(14) 0.0383(15) 0.0346(14) 0.0025(11) 0.0162(11) 0.0091(11)
C13 0.0279(13) 0.0505(17) 0.0365(15) 0.0095(12) 0.0154(11) 0.0027(12)
C14 0.0296(13) 0.0383(15) 0.0407(15) 0.0081(12) 0.0126(11) -0.0062(11)
C15 0.0272(12) 0.0298(12) 0.0309(13) 0.0026(10) 0.0069(10) -0.0004(10)
C16 0.0430(16) 0.0287(14) 0.0583(18) 0.0001(13) 0.0144(14) -0.0006(12)
C17 0.0444(16) 0.0319(14) 0.0419(15) -0.0044(12) 0.0133(13) -0.0085(12)
C18 0.0370(17) 0.073(2) 0.082(2) 0.0194(19) 0.0342(17) 0.0088(15)
C19 0.0198(11) 0.0385(14) 0.0250(12) -0.0001(10) 0.0080(9) 0.0009(10)
C20 0.0247(12) 0.0400(14) 0.0266(12) -0.0018(10) 0.0067(10) -0.0014(10)
C21 0.0279(13) 0.0474(16) 0.0343(14) -0.0011(12) 0.0102(11) -0.0103(11)
C22 0.0239(13) 0.0642(18) 0.0276(13) 0.0012(12) 0.0097(11) -0.0036(12)
C23 0.0266(13) 0.0544(17) 0.0353(14) -0.0117(12) 0.0125(11) 0.0005(12)
C24 0.0214(12) 0.0408(14) 0.0349(13) -0.0024(11) 0.0065(10) 0.0033(10)
C25 0.0373(15) 0.0381(15) 0.0639(19) -0.0102(14) 0.0175(14) 0.0002(12)
C26 0.0467(17) 0.0458(17) 0.0548(18) -0.0166(14) 0.0255(14) -0.0116(13)
C27 0.0393(16) 0.095(3) 0.0409(17) -0.0050(16) 0.0226(14) -0.0138(16)
Cl1 0.0323(4) 0.0552(5) 0.0720(5) -0.0119(4) 0.0126(4) -0.0114(3)
N3 0.0199(9) 0.0341(11) 0.0248(10) 0.0043(8) 0.0074(8) 0.0010(8)
N4 0.0196(10) 0.0418(12) 0.0254(10) 0.0043(9) 0.0074(8) 0.0009(8)

loop_
_atom_type_symbol
_atom_type_description
_atom_type_scat_dispersion_real
_atom_type_scat_dispersion_imag
_atom_type_scat_source
C C 0.0033 0.0016 'International Tables Vol C Tables 4.2.6.8 and 6.1.1.4'
H H 0.0000 0.0000 'International Tables Vol C Tables 4.2.6.8 and 6.1.1.4'
N N 0.0061 0.0033 'International Tables Vol C Tables 4.2.6.8 and 6.1.1.4'
O O 0.0106 0.0060 'International Tables Vol C Tables 4.2.6.8 and 6.1.1.4'
S S 0.1246 0.1234 'International Tables Vol C Tables 4.2.6.8 and 6.1.1.4'
Cl Cl 0.1484 0.1585 'International Tables Vol C Tables 4.2.6.8 and 6.1.1.4'
Fe Fe 0.3463 0.8444 'International Tables Vol C Tables 4.2.6.8 and 6.1.1.4'

loop_
_geom_angle_atom_site_label_1
_geom_angle_atom_site_label_2
_geom_angle_atom_site_label_3
_geom_angle
N1 Fe1 N2 116.77(10)
N1 Fe1 C1 107.97(9)
N2 Fe1 C1 104.09(9)
N1 Fe1 S1 112.92(7)
N2 Fe1 S1 105.51(7)
C1 Fe1 S1 109.06(6)
O1 N1 Fe1 169.50(18)
O2 N2 Fe1 169.7(2)
C4 S1 Fe1 112.53(8)
N4 C1 N3 107.69(19)
N4 C1 Fe1 124.75(16)
N3 C1 Fe1 127.46(16)
N3 C2 C3 102.10(19)
N4 C3 C2 102.75(19)
C9 C4 C5 118.1(2)
C9 C4 S1 124.61(19)
C5 C4 S1 117.30(18)
C6 C5 C4 121.2(2)
C5 C6 C7 119.2(2)
C8 C7 C6 120.7(2)
C8 C7 Cl1 119.5(2)
C6 C7 Cl1 119.7(2)
C7 C8 C9 119.7(2)
C8 C9 C4 121.1(2)
C15 C10 C11 121.4(2)
C15 C10 N3 119.6(2)
C11 C10 N3 118.8(2)
C12 C11 C10 117.8(2)
C12 C11 C17 120.4(2)
C10 C11 C17 121.7(2)
C11 C12 C13 122.3(2)
C14 C13 C12 118.0(2)
C14 C13 C18 121.4(3)
C12 C13 C18 120.6(3)
C13 C14 C15 122.5(2)
C14 C15 C10 118.0(2)
C14 C15 C16 121.3(2)
C10 C15 C16 120.7(2)
C24 C19 C20 122.1(2)
C24 C19 N4 119.9(2)
C20 C19 N4 118.0(2)
C21 C20 C19 117.5(2)
C21 C20 C26 121.1(2)
C19 C20 C26 121.4(2)
C22 C21 C20 122.5(2)
C21 C22 C23 118.0(2)
C21 C22 C27 121.0(3)
C23 C22 C27 121.0(3)
C24 C23 C22 121.9(2)
C23 C24 C19 117.9(2)
C23 C24 C25 120.9(2)
C19 C24 C25 121.2(2)
C1 N3 C10 127.09(19)
C1 N3 C2 113.26(18)
C10 N3 C2 118.82(18)
C1 N4 C19 126.75(19)
C1 N4 C3 113.47(18)
C19 N4 C3 119.77(18)

loop_
_geom_bond_atom_site_label_1
_geom_bond_atom_site_label_2
_geom_bond_distance
Fe1 N1 1.671(2)
Fe1 N2 1.678(2)
Fe1 C1 2.048(2)
Fe1 S1 2.2483(8)
N1 O1 1.176(2)
N2 O2 1.168(2)
S1 C4 1.768(2)
C1 N4 1.335(3)
C1 N3 1.339(3)
C2 N3 1.475(3)
C2 C3 1.517(3)
C3 N4 1.465(3)
C4 C9 1.387(3)
C4 C5 1.397(3)
C5 C6 1.378(3)
C6 C7 1.383(3)
C7 C8 1.375(3)
C7 Cl1 1.740(3)
C8 C9 1.378(3)
C10 C15 1.397(3)
C10 C11 1.400(3)
C10 N3 1.431(3)
C11 C12 1.385(3)
C11 C17 1.502(3)
C12 C13 1.389(4)
C13 C14 1.379(4)
C13 C18 1.510(3)
C14 C15 1.385(3)
C15 C16 1.505(3)
C19 C24 1.390(3)
C19 C20 1.394(3)
C19 N4 1.433(3)
C20 C21 1.385(3)
C20 C26 1.498(3)
C21 C22 1.384(4)
C22 C23 1.391(4)
C22 C27 1.499(3)
C23 C24 1.385(3)
C24 C25 1.511(4)

loop_
_geom_torsion_atom_site_label_1
_geom_torsion_atom_site_label_2
_geom_torsion_atom_site_label_3
_geom_torsion_atom_site_label_4
_geom_torsion
N2 Fe1 N1 O1 -10.0(10)
C1 Fe1 N1 O1 -126.7(10)
S1 Fe1 N1 O1 112.6(10)
N1 Fe1 N2 O2 -2.3(11)
C1 Fe1 N2 O2 116.6(11)
S1 Fe1 N2 O2 -128.7(11)
N1 Fe1 S1 C4 30.69(11)
N2 Fe1 S1 C4 159.36(11)
C1 Fe1 S1 C4 -89.34(11)
N1 Fe1 C1 N4 146.07(19)
N2 Fe1 C1 N4 21.3(2)
S1 Fe1 C1 N4 -90.89(19)
N1 Fe1 C1 N3 -38.0(2)
N2 Fe1 C1 N3 -162.7(2)
S1 Fe1 C1 N3 85.0(2)
N3 C2 C3 N4 -8.0(3)
Fe1 S1 C4 C9 2.3(2)
Fe1 S1 C4 C5 -178.91(16)
C9 C4 C5 C6 1.4(3)
S1 C4 C5 C6 -177.48(18)
C4 C5 C6 C7 0.4(4)
C5 C6 C7 C8 -2.4(4)
C5 C6 C7 Cl1 176.88(18)
C6 C7 C8 C9 2.4(4)
Cl1 C7 C8 C9 -176.81(19)
C7 C8 C9 C4 -0.6(4)
C5 C4 C9 C8 -1.3(4)
S1 C4 C9 C8 177.45(19)
C15 C10 C11 C12 1.8(3)
N3 C10 C11 C12 176.8(2)
C15 C10 C11 C17 -177.8(2)
N3 C10 C11 C17 -2.8(3)
C10 C11 C12 C13 -1.3(4)
C17 C11 C12 C13 178.3(2)
C11 C12 C13 C14 -0.1(4)
C11 C12 C13 C18 179.6(2)
C12 C13 C14 C15 1.0(4)
C18 C13 C14 C15 -178.7(3)
C13 C14 C15 C10 -0.5(4)
C13 C14 C15 C16 178.5(2)
C11 C10 C15 C14 -0.9(3)
N3 C10 C15 C14 -175.9(2)
C11 C10 C15 C16 -179.9(2)
N3 C10 C15 C16 5.1(3)
C24 C19 C20 C21 0.3(4)
N4 C19 C20 C21 -178.5(2)
C24 C19 C20 C26 -178.9(2)
N4 C19 C20 C26 2.3(3)
C19 C20 C21 C22 -0.8(4)
C26 C20 C21 C22 178.4(2)
C20 C21 C22 C23 0.3(4)
C20 C21 C22 C27 -179.7(2)
C21 C22 C23 C24 0.8(4)
C27 C22 C23 C24 -179.2(2)
C22 C23 C24 C19 -1.3(4)
C22 C23 C24 C25 179.5(2)
C20 C19 C24 C23 0.7(4)
N4 C19 C24 C23 179.5(2)
C20 C19 C24 C25 179.9(2)
N4 C19 C24 C25 -1.3(3)
N4 C1 N3 C10 -172.7(2)
Fe1 C1 N3 C10 10.8(3)
N4 C1 N3 C2 -3.3(3)
Fe1 C1 N3 C2 -179.81(17)
C15 C10 N3 C1 -106.6(3)
C11 C10 N3 C1 78.3(3)
C15 C10 N3 C2 84.6(3)
C11 C10 N3 C2 -90.5(3)
C3 C2 N3 C1 7.4(3)
C3 C2 N3 C10 177.8(2)
N3 C1 N4 C19 176.1(2)
Fe1 C1 N4 C19 -7.3(3)
N3 C1 N4 C3 -2.6(3)
Fe1 C1 N4 C3 173.95(18)
C24 C19 N4 C1 88.4(3)
C20 C19 N4 C1 -92.7(3)
C24 C19 N4 C3 -92.9(3)
C20 C19 N4 C3 86.0(3)
C2 C3 N4 C1 7.1(3)
C2 C3 N4 C19 -171.8(2)
